data_4507943
loop_
_publ_author_name
'Wang, Xin'
'Zhang, Mao-Mao'
'Hao, Xiu-Li'
'Wang, Yong-Hui'
'Wei, Ying'
'Liang, Fu-Shun'
'Xu, Li-Jie'
'Li, Yang-Guang'

_publ_section_title
;
 Polyoxometalate-Induced New Self-Assemblies Based on Copper Ions and
 Bichelate-Bridging Ligands
;
_journal_issue 8
_journal_name_full 'Crystal Growth &amp; Design'
_journal_page_first 3454
_journal_paper_doi 10.1021/cg400353j
_journal_volume 13
_journal_year 2013
_chemical_formula_sum 'C48 H49 B Cu2 N12 O44 W12'
_chemical_formula_weight 3842.08
_chemical_name_systematic
; 
 ? 
;
_space_group_IT_number 2
_symmetry_cell_setting triclinic
_symmetry_space_group_name_Hall '-P 1'
_symmetry_space_group_name_H-M 'P -1'
_atom_sites_solution_hydrogens geom
_atom_sites_solution_primary direct
_atom_sites_solution_secondary difmap
_audit_creation_method SHELXL-97
_cell_angle_alpha 78.121(4)
_cell_angle_beta 84.854(4)
_cell_angle_gamma 88.142(4)
_cell_formula_units_Z 1
_cell_length_a 11.2615(6)
_cell_length_b 11.9601(6)
_cell_length_c 14.7931(6)
_cell_measurement_reflns_used 2920
_cell_measurement_temperature 150(2)
_cell_measurement_theta_max 29.0799
_cell_measurement_theta_min 2.7955
_cell_volume 1941.74(17)
_computing_cell_refinement 'CrysAlisPro, Oxford Diffraction Ltd.'
_computing_data_collection 'CrysAlisPro, Oxford Diffraction Ltd.'
_computing_data_reduction 'CrysAlisPro, Oxford Diffraction Ltd.'
_computing_structure_refinement 'SHELXL-97 (Sheldrick, 1997)'
_computing_structure_solution 'SHELXS-97 (Sheldrick, 1990)'
_diffrn_ambient_temperature 150(2)
_diffrn_detector_area_resol_mean 10.2375
_diffrn_measured_fraction_theta_full 0.997
_diffrn_measured_fraction_theta_max 0.997
_diffrn_measurement_device_type 'Xcalibur, Ruby, Gemini ultra'
_diffrn_measurement_method '\w scans'
_diffrn_radiation_monochromator graphite
_diffrn_radiation_source 'fine-focus sealed tube'
_diffrn_radiation_type MoK\a
_diffrn_radiation_wavelength 0.71073
_diffrn_reflns_av_R_equivalents 0.0496
_diffrn_reflns_av_sigmaI/netI 0.0893
_diffrn_reflns_limit_h_max 10
_diffrn_reflns_limit_h_min -13
_diffrn_reflns_limit_k_max 14
_diffrn_reflns_limit_k_min -13
_diffrn_reflns_limit_l_max 16
_diffrn_reflns_limit_l_min -17
_diffrn_reflns_number 12210
_diffrn_reflns_theta_full 25.00
_diffrn_reflns_theta_max 25.00
_diffrn_reflns_theta_min 2.80
_exptl_absorpt_coefficient_mu 18.325
_exptl_absorpt_correction_T_max 0.1073
_exptl_absorpt_correction_T_min 0.0729
_exptl_absorpt_correction_type multi-scan
_exptl_crystal_colour green
_exptl_crystal_density_diffrn 3.286
_exptl_crystal_density_method 'not measured'
_exptl_crystal_description block
_exptl_crystal_F_000 1724
_exptl_crystal_size_max 0.30
_exptl_crystal_size_mid 0.26
_exptl_crystal_size_min 0.22
_refine_diff_density_max 1.616
_refine_diff_density_min -2.185
_refine_diff_density_rms 0.318
_refine_ls_extinction_method none
_refine_ls_goodness_of_fit_ref 1.044
_refine_ls_hydrogen_treatment mixed
_refine_ls_matrix_type full
_refine_ls_number_parameters 568
_refine_ls_number_reflns 6823
_refine_ls_number_restraints 120
_refine_ls_restrained_S_all 1.055
_refine_ls_R_factor_all 0.0816
_refine_ls_R_factor_gt 0.0526
_refine_ls_shift/su_max 0.000
_refine_ls_shift/su_mean 0.000
_refine_ls_structure_factor_coef Fsqd
_refine_ls_weighting_details 'calc w=1/[\s^2^(Fo^2^)+(0.0309P)^2^+0.0000P] where P=(Fo^2^+2Fc^2^)/3'
_refine_ls_weighting_scheme calc
_refine_ls_wR_factor_gt 0.0927
_refine_ls_wR_factor_ref 0.1051
_reflns_number_gt 5058
_reflns_number_total 6823
_reflns_threshold_expression >2sigma(I)
_cod_data_source_file cg400353j_si_005.cif
_cod_data_source_block wx1
_cod_depositor_comments
;
The following automatic conversions were performed:

'_symmetry_cell_setting' value 'Triclinic' changed to 'triclinic'
according to /home/saulius/struct/CIF-dictionaries/cif_core.dic
dictionary named 'cif_core.dic' version 2.4.2 from 2011-04-26.

Automatic conversion script
Id: cif_fix_values 1891 2012-01-12 08:04:46Z andrius 
;
_cod_original_cell_volume 1941.74(16)
_cod_original_sg_symbol_H-M P-1
_cod_database_code 4507943

loop_
_symmetry_equiv_pos_as_xyz
'x, y, z'
'-x, -y, -z'

loop_
_atom_site_label
_atom_site_type_symbol
_atom_site_fract_x
_atom_site_fract_y
_atom_site_fract_z
_atom_site_U_iso_or_equiv
_atom_site_adp_type
_atom_site_occupancy
_atom_site_symmetry_multiplicity
_atom_site_calc_flag
_atom_site_refinement_flags
W2 W 0.56381(6) -0.07917(6) 0.28827(4) 0.0337(2) Uani 1 1 d .
W3 W 0.37344(6) 0.26762(5) 0.50984(5) 0.0313(2) Uani 1 1 d .
W4 W 0.66838(6) 0.20992(5) 0.55920(4) 0.02985(19) Uani 1 1 d .
W5 W 0.73106(6) 0.13369(5) 0.34424(4) 0.02430(17) Uani 1 1 d .
W6 W 0.43719(7) 0.19118(5) 0.29372(4) 0.0324(2) Uani 1 1 d .
W7 W 0.79129(6) -0.05890(5) 0.55244(4) 0.02393(17) Uani 1 1 d .
O1 O 0.4566(16) -0.0472(14) 0.5994(11) 0.017(4) Uani 0.50 1 d PU
O2 O 0.6241(16) 0.0454(14) 0.4893(11) 0.014(4) Uani 0.50 1 d PU
O3 O 0.4141(15) 0.0869(14) 0.4535(11) 0.012(4) Uani 0.50 1 d PU
O4 O 0.5020(16) -0.1043(14) 0.4466(12) 0.016(4) Uani 0.50 1 d PU
B1 B 0.5000 0.0000 0.5000 0.019 Uiso 1 2 d S
O5 O 0.5335(11) 0.2989(12) 0.5196(9) 0.070(4) Uani 1 1 d U
O6 O 0.6981(11) 0.0139(11) 0.2878(10) 0.064(4) Uani 1 1 d .
O7 O 0.4190(11) -0.1563(11) 0.3258(9) 0.065(4) Uani 1 1 d U
O8 O 0.6447(11) -0.1987(12) 0.3630(8) 0.068(4) Uani 1 1 d U
O9 O 0.2834(12) 0.1307(11) 0.3322(8) 0.056(4) Uani 1 1 d U
O10 O 0.6027(11) 0.2201(11) 0.2877(9) 0.058(4) Uani 1 1 d .
O11 O 0.7701(12) 0.0818(9) 0.5892(7) 0.051(3) Uani 1 1 d U
O12 O 0.8245(12) 0.0249(10) 0.4250(7) 0.051(3) Uani 1 1 d U
O13 O 0.4103(12) 0.2883(10) 0.3796(8) 0.056(4) Uani 1 1 d U
O14 O 0.7252(13) 0.2262(10) 0.4333(7) 0.058(4) Uani 1 1 d .
O15 O 0.4746(11) 0.0590(10) 0.2493(9) 0.052(3) Uani 1 1 d U
O16 O 0.9336(10) -0.0868(11) 0.5791(7) 0.044(3) Uani 1 1 d .
O17 O 0.2356(12) 0.1861(11) 0.4959(8) 0.059(4) Uani 1 1 d U
O18 O 0.8465(11) 0.1963(10) 0.2706(9) 0.062(4) Uani 1 1 d .
O19 O 0.4044(11) 0.2813(10) 0.1952(7) 0.049(3) Uani 1 1 d .
O20 O 0.3114(10) 0.3956(8) 0.5131(7) 0.035(3) Uani 1 1 d .
O21 O 0.5955(10) -0.1129(9) 0.1862(7) 0.041(3) Uani 1 1 d .
O22 O 0.7484(10) 0.3108(9) 0.5881(7) 0.038(3) Uani 1 1 d U
Cu1 Cu 0.2488(2) 0.67320(19) 0.21161(17) 0.0552(8) Uani 1 1 d .
N1 N 0.1288(11) 0.7838(10) 0.2402(8) 0.027(3) Uani 1 1 d .
N2 N 0.1328(11) 0.5642(10) 0.2934(8) 0.027(3) Uani 1 1 d .
N3 N 0.4117(12) 0.6069(10) 0.2342(8) 0.033(3) Uani 1 1 d .
N4 N 0.3371(12) 0.7601(12) 0.0988(9) 0.039(4) Uani 1 1 d .
N5 N 0.1116(12) 0.9008(12) 0.2280(8) 0.034(3) Uani 1 1 d .
N6 N 0.3123(14) 0.8408(12) 0.0252(9) 0.044(4) Uani 1 1 d .
C1 C 0.1449(16) 0.4521(15) 0.3137(11) 0.041(5) Uani 1 1 d .
H1A H 0.2172 0.4166 0.2954 0.049 Uiso 1 1 calc R
C2 C 0.0488(19) 0.3844(15) 0.3634(15) 0.065(7) Uani 1 1 d .
H2A H 0.0537 0.3033 0.3739 0.078 Uiso 1 1 calc R
C3 C -0.0500(17) 0.4378(17) 0.3956(14) 0.060(6) Uani 1 1 d .
H3A H -0.1129 0.3945 0.4323 0.072 Uiso 1 1 calc R
C4 C -0.0573(16) 0.5530(17) 0.3748(12) 0.052(6) Uani 1 1 d .
H4A H -0.1259 0.5912 0.3966 0.063 Uiso 1 1 calc R
C5 C 0.0335(13) 0.6149(13) 0.3223(10) 0.027(4) Uani 1 1 d .
C6 C 0.0316(14) 0.7396(14) 0.2938(9) 0.029(4) Uani 1 1 d .
C7 C -0.0440(16) 0.8277(15) 0.3165(11) 0.041(5) Uani 1 1 d .
H7A H -0.1176 0.8203 0.3539 0.050 Uiso 1 1 calc R
C8 C 0.0115(15) 0.9253(14) 0.2732(10) 0.033(4) Uani 1 1 d .
H8A H -0.0175 1.0003 0.2751 0.040 Uiso 1 1 calc R
C9 C 0.2088(14) 0.9770(14) 0.1826(10) 0.031(4) Uani 1 1 d .
H9A H 0.2806 0.9305 0.1706 0.038 Uiso 1 1 calc R
H9B H 0.2287 1.0267 0.2248 0.038 Uiso 1 1 calc R
C10 C 0.1753(15) 1.0518(14) 0.0908(11) 0.037(4) Uani 1 1 d .
C11 C 0.1538(15) 1.1665(14) 0.0903(12) 0.042(5) Uani 1 1 d .
H11A H 0.1583 1.1955 0.1451 0.050 Uiso 1 1 calc R
C12 C 0.1256(17) 1.2391(17) 0.0081(14) 0.054(5) Uani 1 1 d .
H12A H 0.1080 1.3176 0.0068 0.064 Uiso 1 1 calc R
C13 C 0.1235(15) 1.1961(16) -0.0706(13) 0.047(5) Uani 1 1 d .
H13A H 0.1058 1.2467 -0.1263 0.057 Uiso 1 1 calc R
C14 C 0.1457(15) 1.0845(17) -0.0724(12) 0.047(5) Uani 1 1 d .
H14A H 0.1439 1.0577 -0.1285 0.057 Uiso 1 1 calc R
C15 C 0.1720(15) 1.0070(15) 0.0121(12) 0.039(5) Uani 1 1 d .
C16 C 0.1916(15) 0.8838(14) 0.0091(11) 0.035(4) Uani 1 1 d .
H16A H 0.1350 0.8380 0.0563 0.042 Uiso 1 1 calc R
H16B H 0.1728 0.8720 -0.0524 0.042 Uiso 1 1 calc R
C17 C 0.4149(15) 0.8701(15) -0.0280(11) 0.043(5) Uani 1 1 d .
H17A H 0.4237 0.9281 -0.0826 0.052 Uiso 1 1 calc R
C18 C 0.5032(16) 0.8014(15) 0.0107(11) 0.044(5) Uani 1 1 d .
H18A H 0.5840 0.7993 -0.0136 0.053 Uiso 1 1 calc R
C19 C 0.4537(16) 0.7361(14) 0.0913(10) 0.034(4) Uani 1 1 d U
C20 C 0.4961(14) 0.6500(13) 0.1692(10) 0.031(4) Uani 1 1 d .
C21 C 0.6169(17) 0.6183(14) 0.1766(11) 0.043(5) Uani 1 1 d .
H21A H 0.6760 0.6485 0.1286 0.051 Uiso 1 1 calc R
C22 C 0.6472(16) 0.5443(15) 0.2531(12) 0.041(5) Uani 1 1 d .
H22A H 0.7279 0.5204 0.2588 0.049 Uiso 1 1 calc R
C23 C 0.5605(18) 0.5031(14) 0.3232(12) 0.045(5) Uani 1 1 d .
H23A H 0.5807 0.4541 0.3790 0.055 Uiso 1 1 calc R
C24 C 0.4466(17) 0.5348(14) 0.3099(11) 0.038(5) Uani 1 1 d .
H24A H 0.3868 0.5041 0.3571 0.046 Uiso 1 1 calc R
O1W O 0.1456(19) 0.5871(17) 0.0885(12) 0.031(5) Uani 0.50 1 d PU
H1AW H 0.2066 0.5529 0.0686 0.037 Uiso 0.50 1 d PR
H1BW H 0.0902 0.5385 0.1047 0.037 Uiso 0.50 1 d PR
O2W O 0.381(2) 0.4676(18) 0.0445(13) 0.042(6) Uani 0.50 1 d PU
H2AW H 0.3916 0.4113 0.0888 0.050 Uiso 0.50 1 d PR
H2BW H 0.3817 0.4417 -0.0050 0.050 Uiso 0.50 1 d PR
O3W O 0.944(2) 0.427(2) 0.1412(16) 0.057(7) Uani 0.50 1 d PU
H3AW H 0.9278 0.4403 0.1952 0.069 Uiso 0.50 1 d PR
H3BW H 0.9339 0.3558 0.1446 0.069 Uiso 0.50 1 d PR
O4W O 0.727(3) 0.366(2) 0.0981(17) 0.067(8) Uani 0.50 1 d PU
H4AW H 0.7122 0.4042 0.0450 0.081 Uiso 0.50 1 d PR
H4BW H 0.6605 0.3441 0.1276 0.081 Uiso 0.50 1 d PR

loop_
_atom_site_aniso_label
_atom_site_aniso_U_11
_atom_site_aniso_U_22
_atom_site_aniso_U_33
_atom_site_aniso_U_23
_atom_site_aniso_U_13
_atom_site_aniso_U_12
W2 0.0309(4) 0.0517(5) 0.0168(3) -0.0055(3) 0.0002(3) 0.0079(3)
W3 0.0248(4) 0.0215(4) 0.0408(4) 0.0034(3) 0.0088(3) 0.0048(3)
W4 0.0283(4) 0.0274(4) 0.0327(4) 0.0017(3) -0.0111(3) -0.0089(3)
W5 0.0186(4) 0.0270(4) 0.0248(3) -0.0001(3) 0.0009(3) -0.0030(3)
W6 0.0545(5) 0.0230(4) 0.0184(3) -0.0005(3) -0.0075(3) 0.0057(3)
W7 0.0168(4) 0.0268(4) 0.0277(3) -0.0035(3) -0.0032(3) -0.0018(3)
O1 0.021(8) 0.013(7) 0.017(7) -0.001(6) -0.009(6) 0.002(7)
O2 0.017(8) 0.011(7) 0.015(7) -0.007(6) 0.001(6) 0.001(6)
O3 0.007(6) 0.015(6) 0.013(6) 0.001(5) -0.005(5) 0.002(5)
O4 0.018(8) 0.006(7) 0.022(7) 0.002(6) -0.001(6) 0.000(6)
O5 0.034(7) 0.087(8) 0.067(7) 0.036(6) -0.008(6) 0.003(6)
O6 0.034(8) 0.046(8) 0.129(12) -0.052(8) -0.034(8) 0.020(6)
O7 0.032(6) 0.077(7) 0.065(7) 0.035(6) -0.006(5) -0.001(6)
O8 0.043(7) 0.086(8) 0.055(7) 0.042(6) -0.015(5) -0.007(6)
O9 0.057(7) 0.061(7) 0.050(6) -0.019(5) 0.030(5) -0.031(6)
O10 0.034(8) 0.064(9) 0.096(10) -0.052(8) -0.039(7) 0.025(7)
O11 0.072(7) 0.035(6) 0.042(6) -0.003(5) -0.010(5) 0.026(6)
O12 0.090(8) 0.035(6) 0.033(5) -0.013(5) -0.026(5) 0.021(6)
O13 0.057(7) 0.056(7) 0.057(6) -0.025(5) 0.030(6) -0.027(6)
O14 0.108(12) 0.038(7) 0.029(6) -0.013(6) -0.014(7) 0.032(7)
O15 0.031(6) 0.050(6) 0.082(7) -0.028(6) -0.021(6) 0.009(5)
O16 0.029(7) 0.067(8) 0.035(6) -0.004(6) -0.018(5) 0.011(6)
O17 0.065(7) 0.055(7) 0.060(7) -0.027(6) 0.024(6) -0.035(6)
O18 0.047(9) 0.050(8) 0.067(9) 0.016(7) 0.035(7) 0.016(7)
O19 0.058(9) 0.048(8) 0.038(7) 0.013(6) -0.024(6) -0.013(7)
O20 0.033(7) 0.026(6) 0.043(7) -0.010(5) 0.015(5) -0.005(5)
O21 0.041(8) 0.040(7) 0.044(7) -0.014(6) -0.007(5) 0.010(6)
O22 0.049(7) 0.021(5) 0.048(6) -0.007(4) -0.020(5) -0.011(5)
Cu1 0.0385(15) 0.0396(13) 0.0669(16) 0.0220(12) 0.0254(12) 0.0121(11)
N1 0.027(8) 0.023(7) 0.026(7) 0.003(6) 0.004(6) -0.003(6)
N2 0.029(8) 0.027(7) 0.022(7) 0.004(6) -0.005(6) 0.005(6)
N3 0.037(9) 0.023(7) 0.033(8) 0.004(6) 0.007(6) 0.004(6)
N4 0.033(9) 0.043(9) 0.030(8) 0.012(7) 0.011(6) 0.005(7)
N5 0.038(9) 0.046(9) 0.019(7) -0.013(6) 0.002(6) 0.007(7)
N6 0.058(12) 0.045(9) 0.024(8) 0.007(7) -0.007(7) 0.000(8)
C1 0.042(12) 0.039(11) 0.040(10) -0.006(8) -0.008(8) 0.004(9)
C2 0.058(16) 0.022(10) 0.100(17) 0.020(11) 0.002(13) -0.001(10)
C3 0.028(12) 0.050(13) 0.091(16) 0.012(12) -0.001(11) -0.024(10)
C4 0.029(11) 0.063(14) 0.052(12) 0.015(10) 0.008(9) -0.019(10)
C5 0.016(9) 0.029(9) 0.028(8) 0.007(7) 0.003(7) 0.004(7)
C6 0.024(10) 0.044(10) 0.015(8) 0.001(7) 0.001(7) -0.001(8)
C7 0.029(11) 0.049(12) 0.049(11) -0.022(9) 0.015(8) -0.009(9)
C8 0.036(11) 0.037(10) 0.034(9) -0.022(8) -0.005(8) 0.005(8)
C9 0.027(10) 0.040(10) 0.029(9) -0.009(7) -0.002(7) -0.018(8)
C10 0.031(11) 0.032(10) 0.041(10) 0.011(8) -0.009(8) 0.013(8)
C11 0.033(11) 0.038(11) 0.046(11) 0.003(9) 0.004(8) 0.008(8)
C12 0.052(14) 0.040(12) 0.063(13) -0.001(11) -0.002(10) 0.008(10)
C13 0.030(11) 0.043(12) 0.055(13) 0.020(10) 0.000(9) 0.000(9)
C14 0.028(11) 0.070(15) 0.041(11) -0.003(10) -0.010(8) 0.001(10)
C15 0.025(11) 0.042(11) 0.047(11) 0.001(9) -0.004(8) 0.002(8)
C16 0.038(11) 0.044(11) 0.034(9) -0.029(8) -0.014(8) 0.008(9)
C17 0.029(11) 0.051(12) 0.037(10) 0.013(9) 0.007(8) 0.025(9)
C18 0.035(12) 0.050(12) 0.037(10) 0.001(9) 0.020(8) 0.010(9)
C19 0.040(8) 0.035(7) 0.022(7) -0.003(6) 0.008(6) -0.004(7)
C20 0.022(10) 0.032(9) 0.037(9) -0.006(8) 0.011(7) -0.008(8)
C21 0.048(13) 0.038(11) 0.037(10) 0.000(9) 0.010(9) 0.000(9)
C22 0.026(11) 0.045(11) 0.051(11) -0.005(9) -0.005(8) 0.002(9)
C23 0.057(14) 0.029(10) 0.045(11) 0.002(8) 0.000(10) 0.001(9)
C24 0.042(13) 0.026(9) 0.042(10) -0.004(8) 0.012(9) 0.006(8)
O1W 0.032(9) 0.032(9) 0.026(8) -0.001(7) 0.003(7) 0.002(7)
O2W 0.064(10) 0.035(9) 0.025(8) 0.000(7) -0.021(8) 0.010(8)
O3W 0.055(11) 0.058(10) 0.057(10) -0.008(8) 0.001(8) 0.001(8)
O4W 0.077(12) 0.068(11) 0.055(10) -0.012(8) 0.001(9) 0.002(9)

loop_
_atom_type_symbol
_atom_type_description
_atom_type_scat_dispersion_real
_atom_type_scat_dispersion_imag
_atom_type_scat_source
C C 0.0033 0.0016 'International Tables Vol C Tables 4.2.6.8 and 6.1.1.4'
B B 0.0013 0.0007 'International Tables Vol C Tables 4.2.6.8 and 6.1.1.4'
Cu Cu 0.3201 1.2651 'International Tables Vol C Tables 4.2.6.8 and 6.1.1.4'
N N 0.0061 0.0033 'International Tables Vol C Tables 4.2.6.8 and 6.1.1.4'
O O 0.0106 0.0060 'International Tables Vol C Tables 4.2.6.8 and 6.1.1.4'
W W -0.8490 6.8722 'International Tables Vol C Tables 4.2.6.8 and 6.1.1.4'
H H 0.0000 0.0000 'International Tables Vol C Tables 4.2.6.8 and 6.1.1.4'

loop_
_geom_angle_atom_site_label_1
_geom_angle_atom_site_label_2
_geom_angle_atom_site_label_3
_geom_angle
_geom_angle_site_symmetry_1
_geom_angle_site_symmetry_3
O21 W2 O8 99.8(6) . .
O21 W2 O7 100.4(6) . .
O8 W2 O7 89.9(5) . .
O21 W2 O6 98.3(6) . .
O8 W2 O6 87.7(6) . .
O7 W2 O6 161.3(6) . .
O21 W2 O15 98.6(5) . .
O8 W2 O15 161.4(6) . .
O7 W2 O15 88.9(5) . .
O6 W2 O15 87.6(5) . .
O21 W2 O4 158.4(6) . .
O8 W2 O4 66.3(6) . .
O7 W2 O4 64.6(6) . .
O6 W2 O4 97.6(6) . .
O15 W2 O4 96.6(6) . .
O21 W2 O1 156.2(5) . 2_656
O8 W2 O1 96.3(6) . 2_656
O7 W2 O1 97.0(6) . 2_656
O6 W2 O1 64.8(6) . 2_656
O15 W2 O1 65.5(6) . 2_656
O4 W2 O1 45.5(6) . 2_656
O20 W3 O5 100.1(6) . .
O20 W3 O8 100.1(6) . 2_656
O5 W3 O8 90.6(5) . 2_656
O20 W3 O13 98.6(5) . .
O5 W3 O13 87.8(6) . .
O8 W3 O13 161.2(6) 2_656 .
O20 W3 O17 99.8(6) . .
O5 W3 O17 160.1(6) . .
O8 W3 O17 87.1(6) 2_656 .
O13 W3 O17 88.1(5) . .
O20 W3 O4 157.6(6) . 2_656
O5 W3 O4 64.7(6) . 2_656
O8 W3 O4 65.4(6) 2_656 2_656
O13 W3 O4 97.2(6) . 2_656
O17 W3 O4 96.5(6) . 2_656
O20 W3 O3 157.1(6) . .
O5 W3 O3 95.9(6) . .
O8 W3 O3 95.9(6) 2_656 .
O13 W3 O3 65.7(5) . .
O17 W3 O3 64.7(5) . .
O4 W3 O3 45.3(6) 2_656 .
O22 W4 O11 100.4(6) . .
O22 W4 O14 99.6(6) . .
O11 W4 O14 89.7(5) . .
O22 W4 O7 99.5(6) . 2_656
O11 W4 O7 87.2(5) . 2_656
O14 W4 O7 160.9(6) . 2_656
O22 W4 O5 99.5(6) . .
O11 W4 O5 160.1(6) . .
O14 W4 O5 87.9(6) . .
O7 W4 O5 88.7(5) 2_656 .
O22 W4 O4 156.8(6) . 2_656
O11 W4 O4 95.5(6) . 2_656
O14 W4 O4 97.2(6) . 2_656
O7 W4 O4 64.4(6) 2_656 2_656
O5 W4 O4 65.2(6) . 2_656
O22 W4 O2 158.6(6) . .
O11 W4 O2 65.4(6) . .
O14 W4 O2 65.9(5) . .
O7 W4 O2 95.7(6) 2_656 .
O5 W4 O2 95.8(7) . .
O4 W4 O2 44.6(6) 2_656 .
O18 W5 O6 100.6(6) . .
O18 W5 O14 99.5(7) . .
O6 W5 O14 159.7(6) . .
O18 W5 O10 98.9(6) . .
O6 W5 O10 89.8(5) . .
O14 W5 O10 89.9(5) . .
O18 W5 O12 97.4(6) . .
O6 W5 O12 86.9(5) . .
O14 W5 O12 87.8(5) . .
O10 W5 O12 163.7(6) . .
O18 W5 O1 161.4(7) . 2_656
O6 W5 O1 66.9(6) . 2_656
O14 W5 O1 94.1(6) . 2_656
O10 W5 O1 68.4(6) . 2_656
O12 W5 O1 95.6(6) . 2_656
O18 W5 O2 158.2(7) . .
O6 W5 O2 92.5(6) . .
O14 W5 O2 67.5(6) . .
O10 W5 O2 98.6(6) . .
O12 W5 O2 65.7(6) . .
O1 W5 O2 40.3(6) 2_656 .
O19 W6 O15 100.5(6) . .
O19 W6 O13 100.5(6) . .
O15 W6 O13 158.9(6) . .
O19 W6 O9 98.5(6) . .
O15 W6 O9 87.5(5) . .
O13 W6 O9 88.7(5) . .
O19 W6 O10 98.8(6) . .
O15 W6 O10 88.8(5) . .
O13 W6 O10 88.8(5) . .
O9 W6 O10 162.7(6) . .
O19 W6 O3 159.2(6) . .
O15 W6 O3 92.4(6) . .
O13 W6 O3 67.2(6) . .
O9 W6 O3 65.7(6) . .
O10 W6 O3 97.7(6) . .
O19 W6 O1 160.2(6) . 2_656
O15 W6 O1 66.5(6) . 2_656
O13 W6 O1 93.3(6) . 2_656
O9 W6 O1 95.9(6) . 2_656
O10 W6 O1 67.2(6) . 2_656
O3 W6 O1 40.6(6) . 2_656
O16 W7 O17 99.6(6) . 2_656
O16 W7 O11 98.5(6) . .
O17 W7 O11 161.8(6) 2_656 .
O16 W7 O9 97.1(6) . 2_656
O17 W7 O9 90.2(5) 2_656 2_656
O11 W7 O9 89.0(5) . 2_656
O16 W7 O12 98.3(5) . .
O17 W7 O12 87.6(5) 2_656 .
O11 W7 O12 88.4(5) . .
O9 W7 O12 164.6(6) 2_656 .
O16 W7 O3 159.5(5) . 2_656
O17 W7 O3 68.3(6) 2_656 2_656
O11 W7 O3 94.7(6) . 2_656
O9 W7 O3 67.4(6) 2_656 2_656
O12 W7 O3 97.7(5) . 2_656
O16 W7 O2 158.9(6) . .
O17 W7 O2 94.2(6) 2_656 .
O11 W7 O2 68.0(6) . .
O9 W7 O2 98.7(6) 2_656 .
O12 W7 O2 66.3(5) . .
O3 W7 O2 41.6(5) 2_656 .
B1 O1 O2 56.3(8) . 2_656
B1 O1 O3 55.6(8) . 2_656
O2 O1 O3 95.7(12) 2_656 2_656
B1 O1 W5 127.2(10) . 2_656
O2 O1 W5 70.9(8) 2_656 2_656
O3 O1 W5 136.1(11) 2_656 2_656
B1 O1 W6 124.8(10) . 2_656
O2 O1 W6 136.6(11) 2_656 2_656
O3 O1 W6 69.2(8) 2_656 2_656
W5 O1 W6 91.9(5) 2_656 2_656
B1 O1 W2 119.9(9) . 2_656
O2 O1 W2 127.7(11) 2_656 2_656
O3 O1 W2 126.1(11) 2_656 2_656
W5 O1 W2 92.1(6) 2_656 2_656
W6 O1 W2 91.2(6) 2_656 2_656
B1 O2 O1 56.7(9) . 2_656
B1 O2 O3 55.9(8) . 2_656
O1 O2 O3 96.1(12) 2_656 2_656
B1 O2 W7 124.5(9) . .
O1 O2 W7 137.0(11) 2_656 .
O3 O2 W7 68.6(8) 2_656 .
B1 O2 W5 125.5(10) . .
O1 O2 W5 68.8(8) 2_656 .
O3 O2 W5 138.0(11) 2_656 .
W7 O2 W5 95.4(6) . .
B1 O2 W4 120.2(9) . .
O1 O2 W4 127.2(11) 2_656 .
O3 O2 W4 126.7(10) 2_656 .
W7 O2 W4 91.2(6) . .
W5 O2 W4 90.7(5) . .
B1 O3 O2 55.8(8) . 2_656
B1 O3 O1 55.9(8) . 2_656
O2 O3 O1 95.9(12) 2_656 2_656
B1 O3 W7 125.6(9) . 2_656
O2 O3 W7 69.8(8) 2_656 2_656
O1 O3 W7 136.8(11) 2_656 2_656
B1 O3 W6 126.1(9) . .
O2 O3 W6 137.6(11) 2_656 .
O1 O3 W6 70.2(8) 2_656 .
W7 O3 W6 92.8(6) 2_656 .
B1 O3 W3 119.9(9) . .
O2 O3 W3 126.4(10) 2_656 .
O1 O3 W3 126.9(10) 2_656 .
W7 O3 W3 91.6(6) 2_656 .
W6 O3 W3 91.1(5) . .
B1 O4 W2 121.4(8) . .
B1 O4 W4 122.7(9) . 2_656
W2 O4 W4 95.9(7) . 2_656
B1 O4 W3 120.7(10) . 2_656
W2 O4 W3 94.4(6) . 2_656
W4 O4 W3 94.8(6) 2_656 2_656
O2 B1 O2 180.000(1) 2_656 .
O2 B1 O3 68.3(9) 2_656 .
O2 B1 O3 111.7(9) . .
O2 B1 O3 111.7(9) 2_656 2_656
O2 B1 O3 68.3(9) . 2_656
O3 B1 O3 180.0(11) . 2_656
O2 B1 O1 67.0(9) 2_656 .
O2 B1 O1 113.0(9) . .
O3 B1 O1 111.5(9) . .
O3 B1 O1 68.5(9) 2_656 .
O2 B1 O1 113.0(9) 2_656 2_656
O2 B1 O1 67.0(9) . 2_656
O3 B1 O1 68.5(9) . 2_656
O3 B1 O1 111.5(9) 2_656 2_656
O1 B1 O1 180.000(2) . 2_656
O2 B1 O4 72.5(9) 2_656 .
O2 B1 O4 107.5(9) . .
O3 B1 O4 105.9(9) . .
O3 B1 O4 74.1(9) 2_656 .
O1 B1 O4 106.7(9) . .
O1 B1 O4 73.3(9) 2_656 .
O2 B1 O4 107.5(9) 2_656 2_656
O2 B1 O4 72.5(9) . 2_656
O3 B1 O4 74.1(9) . 2_656
O3 B1 O4 105.9(9) 2_656 2_656
O1 B1 O4 73.3(9) . 2_656
O1 B1 O4 106.7(9) 2_656 2_656
O4 B1 O4 180.0(9) . 2_656
W3 O5 W4 134.9(8) . .
W5 O6 W2 135.6(7) . .
W2 O7 W4 134.9(8) . 2_656
W2 O8 W3 133.6(8) . 2_656
W7 O9 W6 133.5(8) 2_656 .
W6 O10 W5 132.1(8) . .
W7 O11 W4 135.2(7) . .
W5 O12 W7 132.1(7) . .
W6 O13 W3 135.7(7) . .
W5 O14 W4 135.7(7) . .
W6 O15 W2 136.5(7) . .
W7 O17 W3 135.0(7) 2_656 .
N1 Cu1 N4 102.1(5) . .
N1 Cu1 N3 146.0(6) . .
N4 Cu1 N3 81.6(5) . .
N1 Cu1 N2 81.5(5) . .
N4 Cu1 N2 160.4(6) . .
N3 Cu1 N2 106.3(5) . .
C6 N1 N5 104.5(12) . .
C6 N1 Cu1 115.5(10) . .
N5 N1 Cu1 139.9(9) . .
C1 N2 C5 120.4(13) . .
C1 N2 Cu1 125.8(11) . .
C5 N2 Cu1 113.6(10) . .
C20 N3 C24 117.2(15) . .
C20 N3 Cu1 114.0(10) . .
C24 N3 Cu1 128.4(11) . .
C19 N4 N6 108.3(12) . .
C19 N4 Cu1 114.5(10) . .
N6 N4 Cu1 137.2(11) . .
C8 N5 N1 110.7(13) . .
C8 N5 C9 129.2(15) . .
N1 N5 C9 119.3(13) . .
N4 N6 C17 108.6(14) . .
N4 N6 C16 122.9(13) . .
C17 N6 C16 128.5(13) . .
N2 C1 C2 119.7(17) . .
N2 C1 H1A 120.2 . .
C2 C1 H1A 120.2 . .
C3 C2 C1 118.9(17) . .
C3 C2 H2A 120.5 . .
C1 C2 H2A 120.5 . .
C4 C3 C2 119.1(16) . .
C4 C3 H3A 120.4 . .
C2 C3 H3A 120.4 . .
C3 C4 C5 120.2(18) . .
C3 C4 H4A 119.9 . .
C5 C4 H4A 119.9 . .
N2 C5 C4 121.4(15) . .
N2 C5 C6 114.6(12) . .
C4 C5 C6 124.0(15) . .
N1 C6 C7 110.4(13) . .
N1 C6 C5 114.7(13) . .
C7 C6 C5 134.6(13) . .
C8 C7 C6 104.5(14) . .
C8 C7 H7A 127.7 . .
C6 C7 H7A 127.7 . .
N5 C8 C7 109.9(16) . .
N5 C8 H8A 125.1 . .
C7 C8 H8A 125.1 . .
N5 C9 C10 112.0(13) . .
N5 C9 H9A 109.2 . .
C10 C9 H9A 109.2 . .
N5 C9 H9B 109.2 . .
C10 C9 H9B 109.2 . .
H9A C9 H9B 107.9 . .
C15 C10 C11 122.2(15) . .
C15 C10 C9 121.2(15) . .
C11 C10 C9 116.5(17) . .
C10 C11 C12 119.0(19) . .
C10 C11 H11A 120.5 . .
C12 C11 H11A 120.5 . .
C13 C12 C11 119.4(19) . .
C13 C12 H12A 120.3 . .
C11 C12 H12A 120.3 . .
C14 C13 C12 122.9(18) . .
C14 C13 H13A 118.6 . .
C12 C13 H13A 118.6 . .
C13 C14 C15 118.9(18) . .
C13 C14 H14A 120.6 . .
C15 C14 H14A 120.6 . .
C10 C15 C14 117.7(17) . .
C10 C15 C16 124.5(15) . .
C14 C15 C16 117.9(17) . .
N6 C16 C15 114.7(15) . .
N6 C16 H16A 108.6 . .
C15 C16 H16A 108.6 . .
N6 C16 H16B 108.6 . .
C15 C16 H16B 108.6 . .
H16A C16 H16B 107.6 . .
N6 C17 C18 107.6(14) . .
N6 C17 H17A 126.2 . .
C18 C17 H17A 126.2 . .
C17 C18 C19 107.1(15) . .
C17 C18 H18A 126.5 . .
C19 C18 H18A 126.5 . .
N4 C19 C18 108.3(15) . .
N4 C19 C20 114.9(12) . .
C18 C19 C20 136.8(16) . .
N3 C20 C21 121.7(14) . .
N3 C20 C19 114.9(14) . .
C21 C20 C19 123.4(13) . .
C22 C21 C20 118.8(15) . .
C22 C21 H21A 120.6 . .
C20 C21 H21A 120.6 . .
C21 C22 C23 119.9(17) . .
C21 C22 H22A 120.1 . .
C23 C22 H22A 120.1 . .
C24 C23 C22 117.9(16) . .
C24 C23 H23A 121.1 . .
C22 C23 H23A 121.1 . .
C23 C24 N3 124.5(15) . .
C23 C24 H24A 117.8 . .
N3 C24 H24A 117.8 . .
H1AW O1W H1BW 107.7 . .
H2AW O2W H2BW 107.7 . .
H3AW O3W H3BW 107.7 . .
H4AW O4W H4BW 107.7 . .

loop_
_geom_bond_atom_site_label_1
_geom_bond_atom_site_label_2
_geom_bond_distance
_geom_bond_site_symmetry_2
W2 O21 1.647(11) .
W2 O8 1.881(12) .
W2 O7 1.883(12) .
W2 O6 1.905(13) .
W2 O15 1.917(12) .
W2 O4 2.343(17) .
W2 O1 2.458(18) 2_656
W3 O20 1.670(10) .
W3 O5 1.876(13) .
W3 O8 1.888(11) 2_656
W3 O13 1.900(11) .
W3 O17 1.908(12) .
W3 O4 2.380(17) 2_656
W3 O3 2.487(18) .
W4 O22 1.674(10) .
W4 O11 1.885(11) .
W4 O14 1.887(11) .
W4 O7 1.888(11) 2_656
W4 O5 1.893(13) .
W4 O4 2.348(18) 2_656
W4 O2 2.487(17) .
W5 O18 1.706(10) .
W5 O6 1.863(13) .
W5 O14 1.882(11) .
W5 O10 1.903(12) .
W5 O12 1.930(11) .
W5 O1 2.388(17) 2_656
W5 O2 2.421(15) .
W6 O19 1.688(10) .
W6 O15 1.856(12) .
W6 O13 1.890(12) .
W6 O9 1.893(11) .
W6 O10 1.898(12) .
W6 O3 2.430(15) .
W6 O1 2.445(17) 2_656
W7 O16 1.691(11) .
W7 O17 1.853(12) 2_656
W7 O11 1.875(12) .
W7 O9 1.882(10) 2_656
W7 O12 1.955(10) .
W7 O3 2.359(17) 2_656
W7 O2 2.378(18) .
O1 B1 1.505(16) .
O1 O2 1.66(2) 2_656
O1 O3 1.69(2) 2_656
O1 W5 2.388(17) 2_656
O1 W6 2.445(17) 2_656
O1 W2 2.458(18) 2_656
O2 B1 1.499(18) .
O2 O1 1.66(2) 2_656
O2 O3 1.68(2) 2_656
O3 B1 1.501(17) .
O3 O2 1.68(2) 2_656
O3 O1 1.69(2) 2_656
O3 W7 2.359(17) 2_656
O4 B1 1.607(18) .
O4 W4 2.348(18) 2_656
O4 W3 2.380(17) 2_656
B1 O2 1.499(18) 2_656
B1 O3 1.501(17) 2_656
B1 O1 1.505(16) 2_656
B1 O4 1.607(18) 2_656
O7 W4 1.888(11) 2_656
O8 W3 1.888(11) 2_656
O9 W7 1.882(10) 2_656
O17 W7 1.853(12) 2_656
Cu1 N1 1.941(13) .
Cu1 N4 1.977(11) .
Cu1 N3 2.002(14) .
Cu1 N2 2.012(12) .
N1 C6 1.346(17) .
N1 N5 1.383(17) .
N2 C1 1.32(2) .
N2 C5 1.334(19) .
N3 C20 1.326(17) .
N3 C24 1.35(2) .
N4 C19 1.33(2) .
N4 N6 1.341(17) .
N5 C8 1.314(19) .
N5 C9 1.469(18) .
N6 C17 1.35(2) .
N6 C16 1.46(2) .
C1 C2 1.43(2) .
C1 H1A 0.9500 .
C2 C3 1.36(3) .
C2 H2A 0.9500 .
C3 C4 1.35(3) .
C3 H3A 0.9500 .
C4 C5 1.366(19) .
C4 H4A 0.9500 .
C5 C6 1.46(2) .
C6 C7 1.41(2) .
C7 C8 1.35(2) .
C7 H7A 0.9500 .
C8 H8A 0.9500 .
C9 C10 1.54(2) .
C9 H9A 0.9900 .
C9 H9B 0.9900 .
C10 C15 1.38(2) .
C10 C11 1.38(2) .
C11 C12 1.40(2) .
C11 H11A 0.9500 .
C12 C13 1.37(3) .
C12 H12A 0.9500 .
C13 C14 1.36(2) .
C13 H13A 0.9500 .
C14 C15 1.44(2) .
C14 H14A 0.9500 .
C15 C16 1.49(2) .
C16 H16A 0.9900 .
C16 H16B 0.9900 .
C17 C18 1.36(2) .
C17 H17A 0.9500 .
C18 C19 1.366(19) .
C18 H18A 0.9500 .
C19 C20 1.48(2) .
C20 C21 1.41(2) .
C21 C22 1.35(2) .
C21 H21A 0.9500 .
C22 C23 1.38(2) .
C22 H22A 0.9500 .
C23 C24 1.35(2) .
C23 H23A 0.9500 .
C24 H24A 0.9500 .
O1W H1AW 0.8501 .
O1W H1BW 0.8499 .
O2W H2AW 0.8499 .
O2W H2BW 0.8501 .
O3W H3AW 0.8501 .
O3W H3BW 0.8500 .
O4W H4AW 0.8500 .
O4W H4BW 0.8500 .

loop_
_geom_torsion_atom_site_label_1
_geom_torsion_atom_site_label_2
_geom_torsion_atom_site_label_3
_geom_torsion_atom_site_label_4
_geom_torsion
_geom_torsion_site_symmetry_1
_geom_torsion_site_symmetry_4
O16 W7 O2 B1 -178.2(11) . .
O17 W7 O2 B1 50.9(11) 2_656 .
O11 W7 O2 B1 -125.3(12) . .
O9 W7 O2 B1 -40.0(12) 2_656 .
O12 W7 O2 B1 136.3(12) . .
O3 W7 O2 B1 0.8(9) 2_656 .
O16 W7 O2 O1 106(2) . 2_656
O17 W7 O2 O1 -25.2(15) 2_656 2_656
O11 W7 O2 O1 158.6(16) . 2_656
O9 W7 O2 O1 -116.1(15) 2_656 2_656
O12 W7 O2 O1 60.2(15) . 2_656
O3 W7 O2 O1 -75.3(16) 2_656 2_656
O16 W7 O2 O3 -179.0(14) . 2_656
O17 W7 O2 O3 50.1(8) 2_656 2_656
O11 W7 O2 O3 -126.1(9) . 2_656
O9 W7 O2 O3 -40.7(9) 2_656 2_656
O12 W7 O2 O3 135.6(9) . 2_656
O16 W7 O2 W5 41.2(18) . .
O17 W7 O2 W5 -89.7(6) 2_656 .
O11 W7 O2 W5 94.1(6) . .
O9 W7 O2 W5 179.5(5) 2_656 .
O12 W7 O2 W5 -4.2(5) . .
O3 W7 O2 W5 -139.8(10) 2_656 .
O16 W7 O2 W4 -49.6(17) . .
O17 W7 O2 W4 179.5(5) 2_656 .
O11 W7 O2 W4 3.3(4) . .
O9 W7 O2 W4 88.6(5) 2_656 .
O12 W7 O2 W4 -95.0(6) . .
O3 W7 O2 W4 129.4(9) 2_656 .
O18 W5 O2 B1 -177.3(11) . .
O6 W5 O2 B1 -50.3(11) . .
O14 W5 O2 B1 126.2(13) . .
O10 W5 O2 B1 39.8(12) . .
O12 W5 O2 B1 -135.7(13) . .
O1 W5 O2 B1 -1.3(9) 2_656 .
O18 W5 O2 O1 -176.0(14) . 2_656
O6 W5 O2 O1 -48.9(9) . 2_656
O14 W5 O2 O1 127.5(10) . 2_656
O10 W5 O2 O1 41.2(9) . 2_656
O12 W5 O2 O1 -134.4(10) . 2_656
O18 W5 O2 O3 -101(2) . 2_656
O6 W5 O2 O3 26.0(17) . 2_656
O14 W5 O2 O3 -157.6(18) . 2_656
O10 W5 O2 O3 116.1(17) . 2_656
O12 W5 O2 O3 -59.5(16) . 2_656
O1 W5 O2 O3 74.9(17) 2_656 2_656
O18 W5 O2 W7 -37.3(18) . .
O6 W5 O2 W7 89.7(6) . .
O14 W5 O2 W7 -93.8(7) . .
O10 W5 O2 W7 179.9(5) . .
O12 W5 O2 W7 4.3(5) . .
O1 W5 O2 W7 138.7(11) 2_656 .
O18 W5 O2 W4 54.0(17) . .
O6 W5 O2 W4 -179.0(6) . .
O14 W5 O2 W4 -2.6(5) . .
O10 W5 O2 W4 -88.9(6) . .
O12 W5 O2 W4 95.5(6) . .
O1 W5 O2 W4 -130.1(11) 2_656 .
O22 W4 O2 B1 179.8(9) . .
O11 W4 O2 B1 128.5(11) . .
O14 W4 O2 B1 -130.1(12) . .
O7 W4 O2 B1 44.3(11) 2_656 .
O5 W4 O2 B1 -44.9(10) . .
O4 W4 O2 B1 0.4(7) 2_656 .
O22 W4 O2 O1 -111.1(17) . 2_656
O11 W4 O2 O1 -162.4(14) . 2_656
O14 W4 O2 O1 -61.0(12) . 2_656
O7 W4 O2 O1 113.4(13) 2_656 2_656
O5 W4 O2 O1 24.2(13) . 2_656
O4 W4 O2 O1 69.6(14) 2_656 2_656
O22 W4 O2 O3 111.8(16) . 2_656
O11 W4 O2 O3 60.5(13) . 2_656
O14 W4 O2 O3 161.9(15) . 2_656
O7 W4 O2 O3 -23.7(14) 2_656 2_656
O5 W4 O2 O3 -112.9(13) . 2_656
O4 W4 O2 O3 -67.6(13) 2_656 2_656
O22 W4 O2 W7 47.9(16) . .
O11 W4 O2 W7 -3.4(4) . .
O14 W4 O2 W7 98.1(6) . .
O7 W4 O2 W7 -87.6(5) 2_656 .
O5 W4 O2 W7 -176.8(5) . .
O4 W4 O2 W7 -131.4(9) 2_656 .
O22 W4 O2 W5 -47.5(16) . .
O11 W4 O2 W5 -98.8(6) . .
O14 W4 O2 W5 2.6(5) . .
O7 W4 O2 W5 177.0(5) 2_656 .
O5 W4 O2 W5 87.8(6) . .
O4 W4 O2 W5 133.1(10) 2_656 .
O19 W6 O3 B1 177.3(12) . .
O15 W6 O3 B1 48.5(12) . .
O13 W6 O3 B1 -126.0(13) . .
O9 W6 O3 B1 134.6(13) . .
O10 W6 O3 B1 -40.6(12) . .
O1 W6 O3 B1 0.0(9) 2_656 .
O19 W6 O3 O2 101(2) . 2_656
O15 W6 O3 O2 -28.0(16) . 2_656
O13 W6 O3 O2 157.4(18) . 2_656
O9 W6 O3 O2 58.1(16) . 2_656
O10 W6 O3 O2 -117.1(16) . 2_656
O1 W6 O3 O2 -76.5(17) 2_656 2_656
O19 W6 O3 O1 177.3(15) . 2_656
O15 W6 O3 O1 48.5(9) . 2_656
O13 W6 O3 O1 -126.0(10) . 2_656
O9 W6 O3 O1 134.6(10) . 2_656
O10 W6 O3 O1 -40.6(9) . 2_656
O19 W6 O3 W7 38.1(19) . 2_656
O15 W6 O3 W7 -90.7(6) . 2_656
O13 W6 O3 W7 94.7(7) . 2_656
O9 W6 O3 W7 -4.6(5) . 2_656
O10 W6 O3 W7 -179.8(5) . 2_656
O1 W6 O3 W7 -139.2(11) 2_656 2_656
O19 W6 O3 W3 -53.6(18) . .
O15 W6 O3 W3 177.6(5) . .
O13 W6 O3 W3 3.1(5) . .
O9 W6 O3 W3 -96.3(6) . .
O10 W6 O3 W3 88.5(6) . .
O1 W6 O3 W3 129.1(10) 2_656 .
O20 W3 O3 B1 -179.8(8) . .
O5 W3 O3 B1 45.7(10) . .
O8 W3 O3 B1 -45.5(10) 2_656 .
O13 W3 O3 B1 130.6(11) . .
O17 W3 O3 B1 -129.5(11) . .
O4 W3 O3 B1 0.7(7) 2_656 .
O20 W3 O3 O2 -112.2(15) . 2_656
O5 W3 O3 O2 113.3(13) . 2_656
O8 W3 O3 O2 22.1(14) 2_656 2_656
O13 W3 O3 O2 -161.8(15) . 2_656
O17 W3 O3 O2 -61.9(13) . 2_656
O4 W3 O3 O2 68.3(13) 2_656 2_656
O20 W3 O3 O1 112.4(15) . 2_656
O5 W3 O3 O1 -22.2(13) . 2_656
O8 W3 O3 O1 -113.3(12) 2_656 2_656
O13 W3 O3 O1 62.7(12) . 2_656
O17 W3 O3 O1 162.7(14) . 2_656
O4 W3 O3 O1 -67.1(13) 2_656 2_656
O20 W3 O3 W7 -46.3(14) . 2_656
O5 W3 O3 W7 179.1(5) . 2_656
O8 W3 O3 W7 88.0(5) 2_656 2_656
O13 W3 O3 W7 -96.0(6) . 2_656
O17 W3 O3 W7 4.0(5) . 2_656
O4 W3 O3 W7 134.2(9) 2_656 2_656
O20 W3 O3 W6 46.5(14) . .
O5 W3 O3 W6 -88.0(5) . .
O8 W3 O3 W6 -179.2(5) 2_656 .
O13 W3 O3 W6 -3.1(5) . .
O17 W3 O3 W6 96.8(6) . .
O4 W3 O3 W6 -133.0(9) 2_656 .
O21 W2 O4 B1 179.7(11) . .
O8 W2 O4 B1 126.7(13) . .
O7 W2 O4 B1 -131.4(13) . .
O6 W2 O4 B1 42.6(12) . .
O15 W2 O4 B1 -45.8(11) . .
O1 W2 O4 B1 -0.3(9) 2_656 .
O21 W2 O4 W4 -45.9(19) . 2_656
O8 W2 O4 W4 -99.0(7) . 2_656
O7 W2 O4 W4 3.0(5) . 2_656
O6 W2 O4 W4 177.0(5) . 2_656
O15 W2 O4 W4 88.6(6) . 2_656
O1 W2 O4 W4 134.1(10) 2_656 2_656
O21 W2 O4 W3 49.5(19) . 2_656
O8 W2 O4 W3 -3.6(5) . 2_656
O7 W2 O4 W3 98.3(7) . 2_656
O6 W2 O4 W3 -87.7(6) . 2_656
O15 W2 O4 W3 -176.1(5) . 2_656
O1 W2 O4 W3 -130.5(10) 2_656 2_656
O1 O2 B1 O2 -11(100) 2_656 2_656
O3 O2 B1 O2 -137(100) 2_656 2_656
W7 O2 B1 O2 -138(100) . 2_656
W5 O2 B1 O2 -9(100) . 2_656
W4 O2 B1 O2 106(100) . 2_656
O1 O2 B1 O3 -53.3(11) 2_656 .
O3 O2 B1 O3 180.0 2_656 .
W7 O2 B1 O3 179.1(10) . .
W5 O2 B1 O3 -51.8(13) . .
W4 O2 B1 O3 63.8(11) . .
O1 O2 B1 O3 126.7(11) 2_656 2_656
W7 O2 B1 O3 -0.9(10) . 2_656
W5 O2 B1 O3 128.2(13) . 2_656
W4 O2 B1 O3 -116.2(11) . 2_656
O1 O2 B1 O1 180.000(2) 2_656 .
O3 O2 B1 O1 53.3(11) 2_656 .
W7 O2 B1 O1 52.4(13) . .
W5 O2 B1 O1 -178.5(10) . .
W4 O2 B1 O1 -62.9(12) . .
O3 O2 B1 O1 -126.7(11) 2_656 2_656
W7 O2 B1 O1 -127.6(13) . 2_656
W5 O2 B1 O1 1.5(10) . 2_656
W4 O2 B1 O1 117.1(12) . 2_656
O1 O2 B1 O4 62.5(11) 2_656 .
O3 O2 B1 O4 -64.2(10) 2_656 .
W7 O2 B1 O4 -65.1(12) . .
W5 O2 B1 O4 64.0(12) . .
W4 O2 B1 O4 179.6(8) . .
O1 O2 B1 O4 -117.5(11) 2_656 2_656
O3 O2 B1 O4 115.8(10) 2_656 2_656
W7 O2 B1 O4 114.9(12) . 2_656
W5 O2 B1 O4 -116.0(12) . 2_656
W4 O2 B1 O4 -0.4(8) . 2_656
O1 O3 B1 O2 -127.5(11) 2_656 2_656
W7 O3 B1 O2 -0.9(10) 2_656 2_656
W6 O3 B1 O2 -127.5(14) . 2_656
W3 O3 B1 O2 115.9(11) . 2_656
O2 O3 B1 O2 180.0 2_656 .
O1 O3 B1 O2 52.5(11) 2_656 .
W7 O3 B1 O2 179.1(10) 2_656 .
W6 O3 B1 O2 52.5(14) . .
W3 O3 B1 O2 -64.1(11) . .
O2 O3 B1 O3 165(100) 2_656 2_656
O1 O3 B1 O3 38(100) 2_656 2_656
W7 O3 B1 O3 164(100) 2_656 2_656
W6 O3 B1 O3 38(100) . 2_656
W3 O3 B1 O3 -79(100) . 2_656
O2 O3 B1 O1 -52.5(11) 2_656 .
O1 O3 B1 O1 180.000(3) 2_656 .
W7 O3 B1 O1 -53.3(14) 2_656 .
W6 O3 B1 O1 -180.0(10) . .
W3 O3 B1 O1 63.5(12) . .
O2 O3 B1 O1 127.5(11) 2_656 2_656
W7 O3 B1 O1 126.7(14) 2_656 2_656
W6 O3 B1 O1 0.0(10) . 2_656
W3 O3 B1 O1 -116.5(12) . 2_656
O2 O3 B1 O4 63.3(10) 2_656 .
O1 O3 B1 O4 -64.3(10) 2_656 .
W7 O3 B1 O4 62.4(12) 2_656 .
W6 O3 B1 O4 -64.3(12) . .
W3 O3 B1 O4 179.2(8) . .
O2 O3 B1 O4 -116.7(10) 2_656 2_656
O1 O3 B1 O4 115.7(10) 2_656 2_656
W7 O3 B1 O4 -117.6(12) 2_656 2_656
W6 O3 B1 O4 115.7(12) . 2_656
W3 O3 B1 O4 -0.8(8) . 2_656
O3 O1 B1 O2 126.8(11) 2_656 2_656
W5 O1 B1 O2 1.6(10) 2_656 2_656
W6 O1 B1 O2 126.9(14) 2_656 2_656
W2 O1 B1 O2 -117.7(13) 2_656 2_656
O2 O1 B1 O2 180.000(1) 2_656 .
O3 O1 B1 O2 -53.2(11) 2_656 .
W5 O1 B1 O2 -178.4(10) 2_656 .
W6 O1 B1 O2 -53.1(14) 2_656 .
W2 O1 B1 O2 62.3(13) 2_656 .
O2 O1 B1 O3 53.2(11) 2_656 .
O3 O1 B1 O3 180.000(3) 2_656 .
W5 O1 B1 O3 54.7(14) 2_656 .
W6 O1 B1 O3 -180.0(10) 2_656 .
W2 O1 B1 O3 -64.5(13) 2_656 .
O2 O1 B1 O3 -126.8(11) 2_656 2_656
W5 O1 B1 O3 -125.3(14) 2_656 2_656
W6 O1 B1 O3 0.0(10) 2_656 2_656
W2 O1 B1 O3 115.5(13) 2_656 2_656
O2 O1 B1 O1 162(100) 2_656 2_656
O3 O1 B1 O1 -72(100) 2_656 2_656
W5 O1 B1 O1 163(100) 2_656 2_656
W6 O1 B1 O1 -72(100) 2_656 2_656
W2 O1 B1 O1 44(100) 2_656 2_656
O2 O1 B1 O4 -62.0(11) 2_656 .
O3 O1 B1 O4 64.8(11) 2_656 .
W5 O1 B1 O4 -60.5(13) 2_656 .
W6 O1 B1 O4 64.8(13) 2_656 .
W2 O1 B1 O4 -179.7(10) 2_656 .
O2 O1 B1 O4 118.0(11) 2_656 2_656
O3 O1 B1 O4 -115.2(11) 2_656 2_656
W5 O1 B1 O4 119.5(13) 2_656 2_656
W6 O1 B1 O4 -115.2(13) 2_656 2_656
W2 O1 B1 O4 0.3(10) 2_656 2_656
W2 O4 B1 O2 121.8(13) . 2_656
W4 O4 B1 O2 -0.5(9) 2_656 2_656
W3 O4 B1 O2 -120.4(11) 2_656 2_656
W2 O4 B1 O2 -58.2(13) . .
W4 O4 B1 O2 179.5(9) 2_656 .
W3 O4 B1 O2 59.6(11) 2_656 .
W2 O4 B1 O3 61.4(12) . .
W4 O4 B1 O3 -60.9(11) 2_656 .
W3 O4 B1 O3 179.2(8) 2_656 .
W2 O4 B1 O3 -118.6(12) . 2_656
W4 O4 B1 O3 119.1(11) 2_656 2_656
W3 O4 B1 O3 -0.8(8) 2_656 2_656
W2 O4 B1 O1 -179.7(10) . .
W4 O4 B1 O1 58.0(12) 2_656 .
W3 O4 B1 O1 -61.9(11) 2_656 .
W2 O4 B1 O1 0.3(10) . 2_656
W4 O4 B1 O1 -122.0(12) 2_656 2_656
W3 O4 B1 O1 118.1(11) 2_656 2_656
W2 O4 B1 O4 17(100) . 2_656
W4 O4 B1 O4 -105(100) 2_656 2_656
W3 O4 B1 O4 135(100) 2_656 2_656
O20 W3 O5 W4 156.9(11) . .
O8 W3 O5 W4 56.5(12) 2_656 .
O13 W3 O5 W4 -104.8(11) . .
O17 W3 O5 W4 -27(2) . .
O4 W3 O5 W4 -5.7(10) 2_656 .
O3 W3 O5 W4 -39.4(12) . .
O22 W4 O5 W3 -155.9(11) . .
O11 W4 O5 W3 21(2) . .
O14 W4 O5 W3 104.7(11) . .
O7 W4 O5 W3 -56.5(12) 2_656 .
O4 W4 O5 W3 5.8(10) 2_656 .
O2 W4 O5 W3 39.2(11) . .
O18 W5 O6 W2 -157.5(11) . .
O14 W5 O6 W2 31(2) . .
O10 W5 O6 W2 -58.5(11) . .
O12 W5 O6 W2 105.6(11) . .
O1 W5 O6 W2 8.1(10) 2_656 .
O2 W5 O6 W2 40.1(11) . .
O21 W2 O6 W5 154.3(10) . .
O8 W2 O6 W5 -106.1(11) . .
O7 W2 O6 W5 -23(2) . .
O15 W2 O6 W5 56.0(11) . .
O4 W2 O6 W5 -40.4(12) . .
O1 W2 O6 W5 -8.0(9) 2_656 .
O21 W2 O7 W4 158.4(10) . 2_656
O8 W2 O7 W4 58.4(11) . 2_656
O6 W2 O7 W4 -24(2) . 2_656
O15 W2 O7 W4 -103.1(11) . 2_656
O4 W2 O7 W4 -5.2(9) . 2_656
O1 W2 O7 W4 -38.0(11) 2_656 2_656
O21 W2 O8 W3 -156.3(11) . 2_656
O7 W2 O8 W3 -55.8(11) . 2_656
O6 W2 O8 W3 105.6(11) . 2_656
O15 W2 O8 W3 30(2) . 2_656
O4 W2 O8 W3 6.3(10) . 2_656
O1 W2 O8 W3 41.3(11) 2_656 2_656
O19 W6 O9 W7 -157.9(10) . 2_656
O15 W6 O9 W7 101.8(10) . 2_656
O13 W6 O9 W7 -57.5(10) . 2_656
O10 W6 O9 W7 24(2) . 2_656
O3 W6 O9 W7 8.0(9) . 2_656
O1 W6 O9 W7 35.8(10) 2_656 2_656
O19 W6 O10 W5 -159.0(9) . .
O15 W6 O10 W5 -58.5(9) . .
O13 W6 O10 W5 100.5(9) . .
O9 W6 O10 W5 19(2) . .
O3 W6 O10 W5 33.7(10) . .
O1 W6 O10 W5 6.4(8) 2_656 .
O18 W5 O10 W6 159.4(9) . .
O6 W5 O10 W6 58.7(9) . .
O14 W5 O10 W6 -101.0(9) . .
O12 W5 O10 W6 -19(2) . .
O1 W5 O10 W6 -6.5(8) 2_656 .
O2 W5 O10 W6 -33.8(10) . .
O16 W7 O11 W4 156.9(9) . .
O17 W7 O11 W4 -19(2) 2_656 .
O9 W7 O11 W4 -106.0(9) 2_656 .
O12 W7 O11 W4 58.8(9) . .
O3 W7 O11 W4 -38.8(9) 2_656 .
O2 W7 O11 W4 -6.2(8) . .
O22 W4 O11 W7 -157.1(9) . .
O14 W4 O11 W7 -57.4(10) . .
O7 W4 O11 W7 103.7(10) 2_656 .
O5 W4 O11 W7 26(2) . .
O4 W4 O11 W7 39.8(10) 2_656 .
O2 W4 O11 W7 6.1(8) . .
O18 W5 O12 W7 158.5(9) . .
O6 W5 O12 W7 -101.2(9) . .
O14 W5 O12 W7 59.2(9) . .
O10 W5 O12 W7 -23(2) . .
O1 W5 O12 W7 -34.8(9) 2_656 .
O2 W5 O12 W7 -7.0(8) . .
O16 W7 O12 W5 -157.8(9) . .
O17 W7 O12 W5 102.8(9) 2_656 .
O11 W7 O12 W5 -59.4(9) . .
O9 W7 O12 W5 21(2) 2_656 .
O3 W7 O12 W5 35.1(10) 2_656 .
O2 W7 O12 W5 7.1(8) . .
O19 W6 O13 W3 156.6(10) . .
O15 W6 O13 W3 -21(2) . .
O9 W6 O13 W3 58.3(11) . .
O10 W6 O13 W3 -104.7(11) . .
O3 W6 O13 W3 -5.8(10) . .
O1 W6 O13 W3 -37.6(11) 2_656 .
O20 W3 O13 W6 -156.8(10) . .
O5 W3 O13 W6 103.2(11) . .
O8 W3 O13 W6 18(2) 2_656 .
O17 W3 O13 W6 -57.3(11) . .
O4 W3 O13 W6 39.1(11) 2_656 .
O3 W3 O13 W6 5.7(9) . .
O18 W5 O14 W4 -156.8(11) . .
O6 W5 O14 W4 15(2) . .
O10 W5 O14 W4 104.2(11) . .
O12 W5 O14 W4 -59.6(11) . .
O1 W5 O14 W4 35.9(11) 2_656 .
O2 W5 O14 W4 4.9(10) . .
O22 W4 O14 W5 158.7(10) . .
O11 W4 O14 W5 58.2(11) . .
O7 W4 O14 W5 -22(2) 2_656 .
O5 W4 O14 W5 -102.1(11) . .
O4 W4 O14 W5 -37.4(11) 2_656 .
O2 W4 O14 W5 -4.8(9) . .
O19 W6 O15 W2 158.4(9) . .
O13 W6 O15 W2 -24(2) . .
O9 W6 O15 W2 -103.5(10) . .
O10 W6 O15 W2 59.7(10) . .
O3 W6 O15 W2 -38.0(10) . .
O1 W6 O15 W2 -5.9(9) 2_656 .
O21 W2 O15 W6 -155.5(9) . .
O8 W2 O15 W6 18(2) . .
O7 W2 O15 W6 104.2(10) . .
O6 W2 O15 W6 -57.4(10) . .
O4 W2 O15 W6 39.9(10) . .
O1 W2 O15 W6 5.9(9) 2_656 .
O20 W3 O17 W7 155.2(10) . 2_656
O5 W3 O17 W7 -21(2) . 2_656
O8 W3 O17 W7 -105.0(11) 2_656 2_656
O13 W3 O17 W7 56.8(10) . 2_656
O4 W3 O17 W7 -40.2(11) 2_656 2_656
O3 W3 O17 W7 -7.1(9) . 2_656
N4 Cu1 N1 C6 158.5(11) . .
N3 Cu1 N1 C6 -108.5(12) . .
N2 Cu1 N1 C6 -1.9(11) . .
N4 Cu1 N1 N5 -27.2(17) . .
N3 Cu1 N1 N5 65.7(18) . .
N2 Cu1 N1 N5 172.4(16) . .
N1 Cu1 N2 C1 178.6(14) . .
N4 Cu1 N2 C1 76(2) . .
N3 Cu1 N2 C1 -35.4(15) . .
N1 Cu1 N2 C5 3.0(11) . .
N4 Cu1 N2 C5 -99.2(19) . .
N3 Cu1 N2 C5 149.1(11) . .
N1 Cu1 N3 C20 -98.2(13) . .
N4 Cu1 N3 C20 1.0(12) . .
N2 Cu1 N3 C20 162.7(11) . .
N1 Cu1 N3 C24 74.4(17) . .
N4 Cu1 N3 C24 173.6(15) . .
N2 Cu1 N3 C24 -24.7(16) . .
N1 Cu1 N4 C19 145.5(13) . .
N3 Cu1 N4 C19 -0.1(12) . .
N2 Cu1 N4 C19 -115.8(18) . .
N1 Cu1 N4 N6 -33.3(18) . .
N3 Cu1 N4 N6 -178.9(18) . .
N2 Cu1 N4 N6 65(3) . .
C6 N1 N5 C8 1.3(17) . .
Cu1 N1 N5 C8 -173.4(13) . .
C6 N1 N5 C9 172.0(13) . .
Cu1 N1 N5 C9 -3(2) . .
C19 N4 N6 C17 -2(2) . .
Cu1 N4 N6 C17 177.3(14) . .
C19 N4 N6 C16 177.3(15) . .
Cu1 N4 N6 C16 -4(3) . .
C5 N2 C1 C2 3(3) . .
Cu1 N2 C1 C2 -172.4(14) . .
N2 C1 C2 C3 -5(3) . .
C1 C2 C3 C4 4(3) . .
C2 C3 C4 C5 0(3) . .
C1 N2 C5 C4 1(3) . .
Cu1 N2 C5 C4 176.9(14) . .
C1 N2 C5 C6 -179.3(14) . .
Cu1 N2 C5 C6 -3.5(17) . .
C3 C4 C5 N2 -3(3) . .
C3 C4 C5 C6 177.9(18) . .
N5 N1 C6 C7 -1.3(17) . .
Cu1 N1 C6 C7 174.9(11) . .
N5 N1 C6 C5 -175.6(13) . .
Cu1 N1 C6 C5 0.6(17) . .
N2 C5 C6 N1 2(2) . .
C4 C5 C6 N1 -178.4(16) . .
N2 C5 C6 C7 -170.5(18) . .
C4 C5 C6 C7 9(3) . .
N1 C6 C7 C8 0.9(19) . .
C5 C6 C7 C8 173.6(18) . .
N1 N5 C8 C7 -1(2) . .
C9 N5 C8 C7 -170.3(15) . .
C6 C7 C8 N5 0(2) . .
C8 N5 C9 C10 -75(2) . .
N1 N5 C9 C10 116.4(16) . .
N5 C9 C10 C15 -75(2) . .
N5 C9 C10 C11 107.7(17) . .
C15 C10 C11 C12 1(3) . .
C9 C10 C11 C12 178.6(15) . .
C10 C11 C12 C13 -2(3) . .
C11 C12 C13 C14 1(3) . .
C12 C13 C14 C15 0(3) . .
C11 C10 C15 C14 0(3) . .
C9 C10 C15 C14 -176.9(14) . .
C11 C10 C15 C16 -178.5(16) . .
C9 C10 C15 C16 4(3) . .
C13 C14 C15 C10 -1(2) . .
C13 C14 C15 C16 177.8(16) . .
N4 N6 C16 C15 115.6(18) . .
C17 N6 C16 C15 -66(2) . .
C10 C15 C16 N6 -67(2) . .
C14 C15 C16 N6 114.5(16) . .
N4 N6 C17 C18 4(2) . .
C16 N6 C17 C18 -175.2(17) . .
N6 C17 C18 C19 -4(2) . .
N6 N4 C19 C18 -1(2) . .
Cu1 N4 C19 C18 179.8(12) . .
N6 N4 C19 C20 178.4(14) . .
Cu1 N4 C19 C20 -0.7(19) . .
C17 C18 C19 N4 3(2) . .
C17 C18 C19 C20 -176(2) . .
C24 N3 C20 C21 3(2) . .
Cu1 N3 C20 C21 176.1(14) . .
C24 N3 C20 C19 -175.1(15) . .
Cu1 N3 C20 C19 -1.6(18) . .
N4 C19 C20 N3 2(2) . .
C18 C19 C20 N3 -179.2(19) . .
N4 C19 C20 C21 -176.2(16) . .
C18 C19 C20 C21 3(3) . .
N3 C20 C21 C22 -2(3) . .
C19 C20 C21 C22 175.9(16) . .
C20 C21 C22 C23 -1(3) . .
C21 C22 C23 C24 3(3) . .
C22 C23 C24 N3 -2(3) . .
C20 N3 C24 C23 -1(3) . .
Cu1 N3 C24 C23 -173.0(14) . .
